data_7131612
loop_
_publ_author_name
'Berthe, Mathilde'
'Kagawa, Yoshiyuki'
'Riquet, Axel'
'Hayashi, Takashi'
'Weiss, Jean'
'Wytko, Jennifer A.'

_publ_section_title
;
 Remote template effect in the synthesis of bipyridine-strapped
 porphyrins.
;
_journal_issue 44
_journal_name_full 'Chemical communications (Cambridge, England)'
_journal_page_first 6718
_journal_page_last 6721
_journal_paper_doi 10.1039/d3cc01697h
_journal_volume 59
_journal_year 2023
_chemical_formula_moiety 'C57 H38 N6 O Zn, C H2 Cl2'
_chemical_formula_sum 'C58 H40 Cl2 N6 O Zn'
_chemical_formula_weight 973.23
_space_group_crystal_system monoclinic
_space_group_IT_number 14
_space_group_name_Hall '-P 2yn'
_space_group_name_H-M_alt 'P 1 21/n 1'
_atom_sites_solution_hydrogens geom
_atom_sites_solution_primary direct
_atom_sites_solution_secondary difmap
_audit_creation_method SHELXL-2014/7
_audit_update_record
;
2023-02-07 deposited with the CCDC.	2023-05-09 downloaded from the CCDC.
;
_cell_angle_alpha 90
_cell_angle_beta 102.4610(10)
_cell_angle_gamma 90
_cell_formula_units_Z 4
_cell_length_a 12.0783(3)
_cell_length_b 13.7262(4)
_cell_length_c 27.7976(8)
_cell_measurement_reflns_used 8872
_cell_measurement_temperature 120(2)
_cell_measurement_theta_max 25.57
_cell_measurement_theta_min 2.28
_cell_volume 4500.0(2)
_computing_cell_refinement 'Bruker SAINT'
_computing_data_collection 'Bruker APEX3'
_computing_data_reduction 'Bruker SAINT'
_computing_molecular_graphics 'Bruker SHELXTL'
_computing_publication_material 'Bruker SHELXTL'
_computing_structure_refinement 'SHELXL-2014/7 (Sheldrick, 2014)'
_computing_structure_solution 'SHELXT 2014/5 (Sheldrick, 2014)'
_diffrn_ambient_temperature 120(2)
_diffrn_measured_fraction_theta_full 1.000
_diffrn_measured_fraction_theta_max 0.995
_diffrn_measurement_device_type 'Bruker PHOTON-III CPAD'
_diffrn_measurement_method '\f and \w shuterless scans'
_diffrn_radiation_type MoK\a
_diffrn_radiation_wavelength 0.71073
_diffrn_reflns_av_R_equivalents 0.1329
_diffrn_reflns_av_unetI/netI 0.0601
_diffrn_reflns_Laue_measured_fraction_full 1.000
_diffrn_reflns_Laue_measured_fraction_max 0.995
_diffrn_reflns_limit_h_max 15
_diffrn_reflns_limit_h_min -15
_diffrn_reflns_limit_k_max 18
_diffrn_reflns_limit_k_min -18
_diffrn_reflns_limit_l_max 36
_diffrn_reflns_limit_l_min -36
_diffrn_reflns_number 108282
_diffrn_reflns_point_group_measured_fraction_full 1.000
_diffrn_reflns_point_group_measured_fraction_max 0.995
_diffrn_reflns_theta_full 25.242
_diffrn_reflns_theta_max 27.910
_diffrn_reflns_theta_min 2.026
_diffrn_source 'Mo-ImuS 3.0 microfocus tube'
_exptl_absorpt_coefficient_mu 0.716
_exptl_absorpt_correction_T_max 0.7456
_exptl_absorpt_correction_T_min 0.6692
_exptl_absorpt_correction_type multi-scan
_exptl_absorpt_process_details sadabs
_exptl_crystal_colour red
_exptl_crystal_density_diffrn 1.437
_exptl_crystal_description plate
_exptl_crystal_F_000 2008
_exptl_crystal_size_max 0.200
_exptl_crystal_size_mid 0.120
_exptl_crystal_size_min 0.100
_refine_diff_density_max 1.292
_refine_diff_density_min -1.793
_refine_diff_density_rms 0.122
_refine_ls_extinction_method none
_refine_ls_goodness_of_fit_ref 1.038
_refine_ls_hydrogen_treatment constr
_refine_ls_matrix_type full
_refine_ls_number_parameters 616
_refine_ls_number_reflns 10969
_refine_ls_number_restraints 0
_refine_ls_restrained_S_all 1.038
_refine_ls_R_factor_all 0.1015
_refine_ls_R_factor_gt 0.0675
_refine_ls_shift/su_max 0.000
_refine_ls_shift/su_mean 0.000
_refine_ls_structure_factor_coef Fsqd
_refine_ls_weighting_details 'w=1/[\s^2^(Fo^2^)+(0.1100P)^2^+9.9383P] where P=(Fo^2^+2Fc^2^)/3'
_refine_ls_weighting_scheme calc
_refine_ls_wR_factor_gt 0.1777
_refine_ls_wR_factor_ref 0.2058
_reflns_Friedel_coverage 0.000
_reflns_number_gt 7980
_reflns_number_total 10969
_reflns_threshold_expression 'I > 2\s(I)'
_cod_data_source_file d3cc01697h2.cif
_cod_data_source_block jwyk211213
_cod_depositor_comments 'Adding full bibliography for 7131610--7131613.cif.'
_cod_original_sg_symbol_H-M 'P 21/n'
_cod_database_code 7131612
_shelx_shelxl_version_number 2014/7
_shelx_space_group_comment
;
The symmetry employed for this shelxl refinement is uniquely defined
by the following loop, which should always be used as a source of
symmetry information in preference to the above space-group names.
They are only intended as comments.
;
_shelx_estimated_absorpt_t_min 0.870
_shelx_estimated_absorpt_t_max 0.932

loop_
_space_group_symop_operation_xyz
'x, y, z'
'-x+1/2, y+1/2, -z+1/2'
'-x, -y, -z'
'x-1/2, -y-1/2, z-1/2'

loop_
_atom_site_label
_atom_site_type_symbol
_atom_site_fract_x
_atom_site_fract_y
_atom_site_fract_z
_atom_site_U_iso_or_equiv
_atom_site_adp_type
_atom_site_occupancy
_atom_site_site_symmetry_order
_atom_site_calc_flag
_atom_site_refinement_flags_posn
_atom_site_refinement_flags_adp
_atom_site_refinement_flags_occupancy
_atom_site_disorder_assembly
_atom_site_disorder_group
C1 C 0.0052(3) 0.3728(3) 0.28752(16) 0.0194(8) Uani 1 1 d . . . . .
C2 C -0.0921(4) 0.3894(3) 0.30870(17) 0.0251(9) Uani 1 1 d . . . . .
H2 H -0.1661 0.3636 0.2972 0.030 Uiso 1 1 calc R U . . .
C3 C -0.0579(4) 0.4488(3) 0.34826(17) 0.0256(9) Uani 1 1 d . . . . .
H3 H -0.1035 0.4732 0.3695 0.031 Uiso 1 1 calc R U . . .
C4 C 0.0613(3) 0.4678(3) 0.35181(16) 0.0203(8) Uani 1 1 d . . . . .
C5 C 0.1298(3) 0.5227(3) 0.38882(16) 0.0194(8) Uani 1 1 d . . . . .
H5 H 0.0929 0.5549 0.4112 0.023 Uiso 1 1 calc R U . . .
C6 C 0.2470(3) 0.5352(3) 0.39633(15) 0.0188(8) Uani 1 1 d . . . . .
C7 C 0.3175(4) 0.5784(3) 0.43967(16) 0.0211(8) Uani 1 1 d . . . . .
H7 H 0.2919 0.6089 0.4660 0.025 Uiso 1 1 calc R U . . .
C8 C 0.4265(4) 0.5675(3) 0.43591(15) 0.0200(8) Uani 1 1 d . . . . .
H8 H 0.4922 0.5870 0.4594 0.024 Uiso 1 1 calc R U . . .
C9 C 0.4236(3) 0.5200(3) 0.38896(15) 0.0166(8) Uani 1 1 d . . . . .
C10 C 0.5199(3) 0.4929(3) 0.37130(15) 0.0174(8) Uani 1 1 d . . . . .
C11 C 0.5164(3) 0.4441(3) 0.32670(15) 0.0174(8) Uani 1 1 d . . . . .
C12 C 0.6154(3) 0.4200(3) 0.30768(16) 0.0212(8) Uani 1 1 d . . . . .
H12 H 0.6919 0.4351 0.3225 0.025 Uiso 1 1 calc R U . . .
C13 C 0.5784(4) 0.3719(3) 0.26470(17) 0.0242(9) Uani 1 1 d . . . . .
H13 H 0.6239 0.3468 0.2437 0.029 Uiso 1 1 calc R U . . .
C14 C 0.4566(3) 0.3660(3) 0.25703(15) 0.0191(8) Uani 1 1 d . . . . .
C15 C 0.3863(4) 0.3195(3) 0.21741(15) 0.0201(8) Uani 1 1 d . . . . .
H15 H 0.4220 0.2929 0.1931 0.024 Uiso 1 1 calc R U . . .
C16 C 0.2690(3) 0.3078(3) 0.20957(15) 0.0180(8) Uani 1 1 d . . . . .
C17 C 0.2011(4) 0.2519(3) 0.16983(15) 0.0206(8) Uani 1 1 d . . . . .
H17 H 0.2269 0.2213 0.1436 0.025 Uiso 1 1 calc R U . . .
C18 C 0.0941(4) 0.2514(3) 0.17710(16) 0.0206(8) Uani 1 1 d . . . . .
H18 H 0.0304 0.2203 0.1569 0.025 Uiso 1 1 calc R U . . .
C19 C 0.0946(3) 0.3073(3) 0.22148(15) 0.0169(8) Uani 1 1 d . . . . .
C20 C 0.0021(3) 0.3197(3) 0.24392(15) 0.0185(8) Uani 1 1 d . . . . .
C21 C -0.1101(3) 0.2772(3) 0.21894(16) 0.0207(8) Uani 1 1 d . . . . .
C22 C -0.1740(4) 0.3265(3) 0.17849(18) 0.0270(10) Uani 1 1 d . . . . .
H22 H -0.1434 0.3829 0.1664 0.032 Uiso 1 1 calc R U . . .
C23 C -0.2813(4) 0.2947(4) 0.15560(18) 0.0310(10) Uani 1 1 d . . . . .
H23 H -0.3239 0.3295 0.1282 0.037 Uiso 1 1 calc R U . . .
C24 C -0.3269(4) 0.2115(4) 0.17286(19) 0.0297(10) Uani 1 1 d . . . . .
H24 H -0.4006 0.1895 0.1575 0.036 Uiso 1 1 calc R U . . .
C25 C -0.2635(4) 0.1615(3) 0.21264(18) 0.0252(9) Uani 1 1 d . . . . .
H25 H -0.2943 0.1046 0.2242 0.030 Uiso 1 1 calc R U . . .
C26 C -0.1550(3) 0.1929(3) 0.23619(16) 0.0207(8) Uani 1 1 d . . . . .
C27 C -0.0889(3) 0.1338(3) 0.27755(16) 0.0214(8) Uani 1 1 d . . . . .
C28 C -0.1362(4) 0.1033(4) 0.31658(18) 0.0276(10) Uani 1 1 d . . . . .
H28 H -0.2115 0.1221 0.3174 0.033 Uiso 1 1 calc R U . . .
C29 C -0.0749(4) 0.0458(4) 0.35424(18) 0.0286(10) Uani 1 1 d . . . . .
H29 H -0.1087 0.0256 0.3804 0.034 Uiso 1 1 calc R U . . .
C30 C 0.0355(4) 0.0175(3) 0.35393(16) 0.0236(9) Uani 1 1 d . . . . .
C31 C 0.0821(4) 0.0476(3) 0.31430(17) 0.0220(8) Uani 1 1 d . . . . .
H31 H 0.1571 0.0283 0.3133 0.026 Uiso 1 1 calc R U . . .
C32 C 0.0218(4) 0.1041(3) 0.27692(16) 0.0221(8) Uani 1 1 d . . . . .
H32 H 0.0554 0.1232 0.2505 0.027 Uiso 1 1 calc R U . . .
C33 C 0.1064(4) -0.0431(3) 0.39268(17) 0.0258(9) Uani 1 1 d . . . . .
C34 C 0.0606(4) -0.1087(4) 0.42161(19) 0.0362(12) Uani 1 1 d . . . . .
H34 H -0.0191 -0.1124 0.4189 0.043 Uiso 1 1 calc R U . . .
C35 C 0.1334(4) -0.1686(4) 0.4545(2) 0.0381(13) Uani 1 1 d . . . . .
H35 H 0.1040 -0.2138 0.4744 0.046 Uiso 1 1 calc R U . . .
C36 C 0.2486(4) -0.1617(4) 0.45792(18) 0.0298(10) Uani 1 1 d . . . . .
H36 H 0.2997 -0.2036 0.4792 0.036 Uiso 1 1 calc R U . . .
C37 C 0.2888(4) -0.0917(3) 0.42944(16) 0.0231(9) Uani 1 1 d . . . . .
C38 C 0.4120(4) -0.0770(3) 0.43356(15) 0.0213(8) Uani 1 1 d . . . . .
C39 C 0.4882(4) -0.1550(3) 0.44380(17) 0.0253(9) Uani 1 1 d . . . . .
H39 H 0.4615 -0.2192 0.4473 0.030 Uiso 1 1 calc R U . . .
C40 C 0.6022(4) -0.1374(3) 0.44875(18) 0.0288(10) Uani 1 1 d . . . . .
H40 H 0.6552 -0.1893 0.4558 0.035 Uiso 1 1 calc R U . . .
C41 C 0.6392(4) -0.0424(3) 0.44324(18) 0.0271(10) Uani 1 1 d . . . . .
H41 H 0.7177 -0.0283 0.4471 0.033 Uiso 1 1 calc R U . . .
C42 C 0.5579(4) 0.0315(3) 0.43181(16) 0.0223(8) Uani 1 1 d . . . . .
C43 C 0.5915(4) 0.1343(3) 0.42620(15) 0.0203(8) Uani 1 1 d . . . . .
C44 C 0.6933(4) 0.1588(3) 0.41375(18) 0.0264(9) Uani 1 1 d . . . . .
H44 H 0.7407 0.1088 0.4057 0.032 Uiso 1 1 calc R U . . .
C45 C 0.7268(4) 0.2554(3) 0.41285(18) 0.0254(9) Uani 1 1 d . . . . .
H45 H 0.7969 0.2704 0.4044 0.030 Uiso 1 1 calc R U . . .
C46 C 0.6599(3) 0.3305(3) 0.42410(15) 0.0182(8) Uani 1 1 d . . . . .
C47 C 0.5561(3) 0.3059(3) 0.43558(15) 0.0192(8) Uani 1 1 d . . . . .
H47 H 0.5079 0.3560 0.4428 0.023 Uiso 1 1 calc R U . . .
C48 C 0.5226(3) 0.2094(3) 0.43653(15) 0.0202(8) Uani 1 1 d . . . . .
H48 H 0.4517 0.1943 0.4443 0.024 Uiso 1 1 calc R U . . .
C49 C 0.7007(3) 0.4335(3) 0.42723(14) 0.0171(7) Uani 1 1 d . . . . .
C50 C 0.8088(3) 0.4530(3) 0.45623(16) 0.0207(8) Uani 1 1 d . . . . .
H50 H 0.8542 0.4007 0.4718 0.025 Uiso 1 1 calc R U . . .
C51 C 0.8505(4) 0.5476(3) 0.46254(16) 0.0229(9) Uani 1 1 d . . . . .
H51 H 0.9233 0.5598 0.4827 0.028 Uiso 1 1 calc R U . . .
C52 C 0.7853(4) 0.6238(3) 0.43930(17) 0.0237(9) Uani 1 1 d . . . . .
H52 H 0.8132 0.6886 0.4434 0.028 Uiso 1 1 calc R U . . .
C53 C 0.6782(4) 0.6052(3) 0.40986(16) 0.0219(8) Uani 1 1 d . . . . .
H53 H 0.6342 0.6578 0.3937 0.026 Uiso 1 1 calc R U . . .
C54 C 0.6347(3) 0.5106(3) 0.40369(15) 0.0177(8) Uani 1 1 d . . . . .
C55 C 0.1433(4) 0.6039(3) 0.21918(16) 0.0226(9) Uani 1 1 d . . . . .
C56 C 0.1671(4) 0.6685(3) 0.17906(17) 0.0266(9) Uani 1 1 d . . . . .
H56A H 0.2450 0.6930 0.1884 0.040 Uiso 1 1 calc R U . . .
H56B H 0.1141 0.7235 0.1742 0.040 Uiso 1 1 calc R U . . .
H56C H 0.1578 0.6311 0.1484 0.040 Uiso 1 1 calc R U . . .
C57 C 0.0221(4) 0.5853(4) 0.2195(2) 0.0398(13) Uani 1 1 d . . . . .
H57A H -0.0082 0.5359 0.1947 0.060 Uiso 1 1 calc R U . . .
H57B H -0.0212 0.6458 0.2119 0.060 Uiso 1 1 calc R U . . .
H57C H 0.0158 0.5619 0.2521 0.060 Uiso 1 1 calc R U . . .
C58 C 0.1620(12) 0.2062(9) 0.4215(4) 0.123(5) Uani 1 1 d . . . . .
H58A H 0.2100 0.1513 0.4151 0.148 Uiso 1 1 calc R U . . .
H58B H 0.1075 0.2215 0.3904 0.148 Uiso 1 1 calc R U . . .
N1 N 0.0979(3) 0.4202(3) 0.31464(13) 0.0178(7) Uani 1 1 d . . . . .
N2 N 0.3133(3) 0.5019(2) 0.36577(12) 0.0161(6) Uani 1 1 d . . . . .
N3 N 0.4209(3) 0.4120(2) 0.29469(12) 0.0169(7) Uani 1 1 d . . . . .
N4 N 0.2031(3) 0.3421(2) 0.23987(13) 0.0176(7) Uani 1 1 d . . . . .
N5 N 0.2193(3) -0.0346(3) 0.39746(13) 0.0222(7) Uani 1 1 d . . . . .
N6 N 0.4467(3) 0.0148(3) 0.42738(14) 0.0214(7) Uani 1 1 d . . . . .
O1 O 0.2206(3) 0.5673(2) 0.24945(11) 0.0215(6) Uani 1 1 d . . . . .
Cl1 Cl 0.24398(18) 0.30357(14) 0.43945(9) 0.0710(5) Uani 1 1 d . . . . .
Cl2 Cl 0.0840(3) 0.1693(3) 0.46780(12) 0.1222(13) Uani 1 1 d . . . . .
Zn1 Zn 0.25428(4) 0.43716(3) 0.29814(2) 0.01599(13) Uani 1 1 d . . . . .

loop_
_atom_site_aniso_label
_atom_site_aniso_U_11
_atom_site_aniso_U_22
_atom_site_aniso_U_33
_atom_site_aniso_U_23
_atom_site_aniso_U_13
_atom_site_aniso_U_12
C1 0.0145(18) 0.0185(19) 0.024(2) -0.0004(16) 0.0018(15) -0.0012(15)
C2 0.0143(19) 0.030(2) 0.032(2) -0.0046(19) 0.0053(17) -0.0023(17)
C3 0.0160(19) 0.031(2) 0.031(2) -0.0057(19) 0.0076(16) 0.0006(17)
C4 0.0153(18) 0.0216(19) 0.024(2) -0.0016(16) 0.0054(15) -0.0001(15)
C5 0.0196(19) 0.0181(19) 0.022(2) -0.0021(16) 0.0077(15) 0.0011(15)
C6 0.0202(19) 0.0156(18) 0.021(2) 0.0004(15) 0.0052(15) -0.0004(15)
C7 0.022(2) 0.021(2) 0.020(2) -0.0039(16) 0.0052(16) -0.0026(16)
C8 0.0217(19) 0.0174(19) 0.0193(19) -0.0015(16) 0.0008(15) -0.0015(16)
C9 0.0165(18) 0.0133(18) 0.0190(19) 0.0012(14) 0.0019(14) -0.0014(14)
C10 0.0154(18) 0.0132(17) 0.023(2) 0.0018(15) 0.0017(15) -0.0011(14)
C11 0.0118(16) 0.0160(18) 0.024(2) 0.0014(15) 0.0022(14) 0.0030(14)
C12 0.0166(18) 0.021(2) 0.027(2) 0.0002(16) 0.0058(16) 0.0003(15)
C13 0.0160(19) 0.032(2) 0.025(2) -0.0039(18) 0.0049(16) 0.0019(17)
C14 0.0147(18) 0.020(2) 0.023(2) -0.0017(16) 0.0050(15) 0.0023(15)
C15 0.022(2) 0.022(2) 0.0170(19) -0.0021(15) 0.0075(15) 0.0009(16)
C16 0.0174(18) 0.0151(18) 0.021(2) -0.0009(15) 0.0029(15) 0.0021(14)
C17 0.026(2) 0.0157(19) 0.020(2) -0.0043(15) 0.0047(16) 0.0000(16)
C18 0.023(2) 0.0165(19) 0.020(2) -0.0019(15) 0.0011(16) -0.0016(15)
C19 0.0142(17) 0.0144(18) 0.0213(19) -0.0017(15) 0.0020(14) 0.0004(14)
C20 0.0136(18) 0.0163(18) 0.024(2) -0.0006(15) -0.0004(15) 0.0002(14)
C21 0.0151(18) 0.0188(19) 0.027(2) -0.0071(16) 0.0020(15) 0.0006(15)
C22 0.024(2) 0.023(2) 0.030(2) -0.0013(18) -0.0029(18) 0.0045(17)
C23 0.024(2) 0.032(2) 0.032(2) -0.005(2) -0.0070(18) 0.0078(19)
C24 0.016(2) 0.033(3) 0.037(3) -0.011(2) -0.0013(18) -0.0001(18)
C25 0.0173(19) 0.023(2) 0.035(2) -0.0065(18) 0.0051(17) -0.0009(16)
C26 0.0160(18) 0.022(2) 0.024(2) -0.0070(17) 0.0051(15) 0.0025(15)
C27 0.0160(18) 0.020(2) 0.028(2) -0.0029(17) 0.0045(16) -0.0029(15)
C28 0.021(2) 0.030(2) 0.033(2) 0.0002(19) 0.0075(18) 0.0021(18)
C29 0.022(2) 0.037(3) 0.029(2) 0.004(2) 0.0101(18) 0.0009(19)
C30 0.023(2) 0.022(2) 0.025(2) 0.0002(17) 0.0041(17) -0.0025(17)
C31 0.0196(19) 0.018(2) 0.029(2) 0.0002(16) 0.0058(16) 0.0003(15)
C32 0.021(2) 0.020(2) 0.025(2) -0.0004(16) 0.0037(16) 0.0000(16)
C33 0.028(2) 0.025(2) 0.024(2) 0.0012(17) 0.0037(17) -0.0037(18)
C34 0.024(2) 0.050(3) 0.033(3) 0.012(2) 0.0010(19) -0.011(2)
C35 0.033(3) 0.042(3) 0.036(3) 0.016(2) -0.001(2) -0.014(2)
C36 0.029(2) 0.025(2) 0.032(2) 0.0077(19) 0.0002(19) -0.0074(19)
C37 0.028(2) 0.019(2) 0.020(2) -0.0008(16) 0.0015(16) -0.0029(17)
C38 0.029(2) 0.0157(19) 0.0182(19) -0.0030(15) 0.0036(16) -0.0029(16)
C39 0.034(2) 0.0149(19) 0.027(2) 0.0002(17) 0.0053(18) -0.0022(17)
C40 0.035(3) 0.016(2) 0.037(3) 0.0021(18) 0.010(2) 0.0060(18)
C41 0.029(2) 0.020(2) 0.034(2) 0.0006(18) 0.0097(19) 0.0005(17)
C42 0.029(2) 0.0176(19) 0.021(2) 0.0017(16) 0.0049(17) 0.0011(17)
C43 0.026(2) 0.0164(19) 0.0179(19) 0.0003(15) 0.0034(16) -0.0018(16)
C44 0.028(2) 0.021(2) 0.035(2) -0.0009(18) 0.0153(19) 0.0028(17)
C45 0.027(2) 0.019(2) 0.034(2) -0.0009(18) 0.0141(18) -0.0022(17)
C46 0.0198(19) 0.0157(19) 0.0186(19) 0.0027(15) 0.0029(15) -0.0006(15)
C47 0.0164(18) 0.0181(19) 0.022(2) 0.0017(15) 0.0018(15) 0.0004(15)
C48 0.0189(19) 0.020(2) 0.020(2) 0.0002(16) 0.0005(15) -0.0007(16)
C49 0.0186(18) 0.0171(18) 0.0168(18) 0.0016(15) 0.0066(14) -0.0015(15)
C50 0.0194(19) 0.020(2) 0.021(2) 0.0028(16) 0.0020(15) -0.0001(15)
C51 0.0159(18) 0.026(2) 0.025(2) 0.0004(17) 0.0003(15) -0.0037(16)
C52 0.021(2) 0.018(2) 0.030(2) -0.0020(17) 0.0008(17) -0.0038(16)
C53 0.023(2) 0.0167(19) 0.024(2) 0.0020(16) 0.0012(16) -0.0030(16)
C54 0.0164(18) 0.0188(19) 0.0175(19) -0.0010(15) 0.0025(14) -0.0045(15)
C55 0.027(2) 0.0170(19) 0.022(2) -0.0019(16) 0.0020(17) 0.0014(16)
C56 0.033(2) 0.023(2) 0.022(2) 0.0005(17) 0.0007(18) 0.0025(18)
C57 0.025(2) 0.035(3) 0.056(3) 0.014(2) 0.000(2) -0.001(2)
C58 0.172(12) 0.112(9) 0.112(9) -0.060(7) 0.092(9) -0.070(9)
N1 0.0127(15) 0.0193(17) 0.0213(17) -0.0023(13) 0.0034(12) -0.0018(12)
N2 0.0151(15) 0.0149(15) 0.0179(16) -0.0015(13) 0.0026(12) -0.0007(12)
N3 0.0151(15) 0.0189(16) 0.0165(16) -0.0017(13) 0.0031(12) -0.0011(12)
N4 0.0167(16) 0.0165(16) 0.0193(17) -0.0009(13) 0.0031(13) -0.0004(13)
N5 0.0265(18) 0.0188(17) 0.0204(18) -0.0007(14) 0.0029(14) -0.0032(14)
N6 0.0239(18) 0.0165(17) 0.0234(18) 0.0005(14) 0.0043(14) -0.0024(14)
O1 0.0263(15) 0.0194(14) 0.0181(14) 0.0001(12) 0.0031(11) 0.0020(12)
Cl1 0.0713(12) 0.0519(10) 0.0898(15) 0.0015(10) 0.0176(10) 0.0037(9)
Cl2 0.116(2) 0.149(3) 0.121(2) -0.070(2) 0.0707(19) -0.063(2)
Zn1 0.0141(2) 0.0157(2) 0.0179(2) -0.00177(18) 0.00296(16) -0.00030(17)

loop_
_atom_type_symbol
_atom_type_description
_atom_type_scat_dispersion_real
_atom_type_scat_dispersion_imag
_atom_type_scat_source
C C 0.0033 0.0016 'International Tables Vol C Tables 4.2.6.8 and 6.1.1.4'
H H 0.0000 0.0000 'International Tables Vol C Tables 4.2.6.8 and 6.1.1.4'
N N 0.0061 0.0033 'International Tables Vol C Tables 4.2.6.8 and 6.1.1.4'
O O 0.0106 0.0060 'International Tables Vol C Tables 4.2.6.8 and 6.1.1.4'
Cl Cl 0.1484 0.1585 'International Tables Vol C Tables 4.2.6.8 and 6.1.1.4'
Zn Zn 0.2839 1.4301 'International Tables Vol C Tables 4.2.6.8 and 6.1.1.4'

loop_
_geom_angle_atom_site_label_1
_geom_angle_atom_site_label_2
_geom_angle_atom_site_label_3
_geom_angle
_geom_angle_site_symmetry_1
_geom_angle_site_symmetry_3
_geom_angle_publ_flag
N1 C1 C20 125.9(4) . . ?
N1 C1 C2 109.9(4) . . ?
C20 C1 C2 124.1(4) . . ?
C3 C2 C1 107.0(4) . . ?
C3 C2 H2 126.5 . . ?
C1 C2 H2 126.5 . . ?
C2 C3 C4 106.7(4) . . ?
C2 C3 H3 126.6 . . ?
C4 C3 H3 126.6 . . ?
N1 C4 C5 125.2(4) . . ?
N1 C4 C3 109.9(4) . . ?
C5 C4 C3 124.8(4) . . ?
C4 C5 C6 126.7(4) . . ?
C4 C5 H5 116.7 . . ?
C6 C5 H5 116.7 . . ?
N2 C6 C5 125.3(4) . . ?
N2 C6 C7 109.7(4) . . ?
C5 C6 C7 124.9(4) . . ?
C8 C7 C6 107.4(4) . . ?
C8 C7 H7 126.3 . . ?
C6 C7 H7 126.3 . . ?
C7 C8 C9 106.5(4) . . ?
C7 C8 H8 126.7 . . ?
C9 C8 H8 126.7 . . ?
N2 C9 C10 125.5(4) . . ?
N2 C9 C8 109.6(3) . . ?
C10 C9 C8 124.8(4) . . ?
C11 C10 C9 124.5(4) . . ?
C11 C10 C54 117.1(4) . . ?
C9 C10 C54 118.3(4) . . ?
N3 C11 C10 126.1(4) . . ?
N3 C11 C12 109.7(4) . . ?
C10 C11 C12 124.3(4) . . ?
C13 C12 C11 107.0(4) . . ?
C13 C12 H12 126.5 . . ?
C11 C12 H12 126.5 . . ?
C12 C13 C14 106.8(4) . . ?
C12 C13 H13 126.6 . . ?
C14 C13 H13 126.6 . . ?
N3 C14 C15 125.2(4) . . ?
N3 C14 C13 109.9(4) . . ?
C15 C14 C13 124.9(4) . . ?
C14 C15 C16 127.0(4) . . ?
C14 C15 H15 116.5 . . ?
C16 C15 H15 116.5 . . ?
N4 C16 C15 125.0(4) . . ?
N4 C16 C17 110.2(3) . . ?
C15 C16 C17 124.7(4) . . ?
C18 C17 C16 106.9(4) . . ?
C18 C17 H17 126.5 . . ?
C16 C17 H17 126.5 . . ?
C17 C18 C19 107.2(4) . . ?
C17 C18 H18 126.4 . . ?
C19 C18 H18 126.4 . . ?
N4 C19 C20 125.1(4) . . ?
N4 C19 C18 109.0(3) . . ?
C20 C19 C18 125.8(4) . . ?
C19 C20 C1 124.8(4) . . ?
C19 C20 C21 118.2(4) . . ?
C1 C20 C21 117.0(4) . . ?
C22 C21 C26 119.2(4) . . ?
C22 C21 C20 118.2(4) . . ?
C26 C21 C20 122.6(4) . . ?
C23 C22 C21 121.2(5) . . ?
C23 C22 H22 119.4 . . ?
C21 C22 H22 119.4 . . ?
C22 C23 C24 119.9(4) . . ?
C22 C23 H23 120.1 . . ?
C24 C23 H23 120.1 . . ?
C25 C24 C23 119.3(4) . . ?
C25 C24 H24 120.4 . . ?
C23 C24 H24 120.4 . . ?
C24 C25 C26 121.4(4) . . ?
C24 C25 H25 119.3 . . ?
C26 C25 H25 119.3 . . ?
C25 C26 C21 119.0(4) . . ?
C25 C26 C27 119.0(4) . . ?
C21 C26 C27 122.0(4) . . ?
C28 C27 C32 118.3(4) . . ?
C28 C27 C26 121.5(4) . . ?
C32 C27 C26 120.2(4) . . ?
C29 C28 C27 121.0(4) . . ?
C29 C28 H28 119.5 . . ?
C27 C28 H28 119.5 . . ?
C28 C29 C30 120.6(4) . . ?
C28 C29 H29 119.7 . . ?
C30 C29 H29 119.7 . . ?
C29 C30 C31 118.1(4) . . ?
C29 C30 C33 123.9(4) . . ?
C31 C30 C33 118.1(4) . . ?
C32 C31 C30 121.6(4) . . ?
C32 C31 H31 119.2 . . ?
C30 C31 H31 119.2 . . ?
C31 C32 C27 120.4(4) . . ?
C31 C32 H32 119.8 . . ?
C27 C32 H32 119.8 . . ?
N5 C33 C34 121.2(4) . . ?
N5 C33 C30 115.9(4) . . ?
C34 C33 C30 122.9(4) . . ?
C35 C34 C33 119.0(5) . . ?
C35 C34 H34 120.5 . . ?
C33 C34 H34 120.5 . . ?
C36 C35 C34 119.4(5) . . ?
C36 C35 H35 120.3 . . ?
C34 C35 H35 120.3 . . ?
C35 C36 C37 118.5(4) . . ?
C35 C36 H36 120.8 . . ?
C37 C36 H36 120.8 . . ?
N5 C37 C36 122.4(4) . . ?
N5 C37 C38 116.6(4) . . ?
C36 C37 C38 121.0(4) . . ?
N6 C38 C39 122.0(4) . . ?
N6 C38 C37 116.8(4) . . ?
C39 C38 C37 121.2(4) . . ?
C40 C39 C38 119.1(4) . . ?
C40 C39 H39 120.5 . . ?
C38 C39 H39 120.5 . . ?
C39 C40 C41 119.4(4) . . ?
C39 C40 H40 120.3 . . ?
C41 C40 H40 120.3 . . ?
C40 C41 C42 118.4(4) . . ?
C40 C41 H41 120.8 . . ?
C42 C41 H41 120.8 . . ?
N6 C42 C41 122.4(4) . . ?
N6 C42 C43 116.3(4) . . ?
C41 C42 C43 121.2(4) . . ?
C44 C43 C48 118.2(4) . . ?
C44 C43 C42 122.2(4) . . ?
C48 C43 C42 119.5(4) . . ?
C45 C44 C43 120.8(4) . . ?
C45 C44 H44 119.6 . . ?
C43 C44 H44 119.6 . . ?
C46 C45 C44 121.3(4) . . ?
C46 C45 H45 119.3 . . ?
C44 C45 H45 119.3 . . ?
C45 C46 C47 117.8(4) . . ?
C45 C46 C49 121.1(4) . . ?
C47 C46 C49 121.0(4) . . ?
C48 C47 C46 120.9(4) . . ?
C48 C47 H47 119.6 . . ?
C46 C47 H47 119.6 . . ?
C47 C48 C43 120.9(4) . . ?
C47 C48 H48 119.6 . . ?
C43 C48 H48 119.6 . . ?
C54 C49 C50 119.3(4) . . ?
C54 C49 C46 122.8(4) . . ?
C50 C49 C46 117.9(4) . . ?
C51 C50 C49 121.2(4) . . ?
C51 C50 H50 119.4 . . ?
C49 C50 H50 119.4 . . ?
C52 C51 C50 119.5(4) . . ?
C52 C51 H51 120.2 . . ?
C50 C51 H51 120.2 . . ?
C51 C52 C53 119.9(4) . . ?
C51 C52 H52 120.1 . . ?
C53 C52 H52 120.1 . . ?
C52 C53 C54 121.2(4) . . ?
C52 C53 H53 119.4 . . ?
C54 C53 H53 119.4 . . ?
C53 C54 C49 118.9(4) . . ?
C53 C54 C10 119.9(4) . . ?
C49 C54 C10 121.2(4) . . ?
O1 C55 C57 122.1(4) . . ?
O1 C55 C56 121.0(4) . . ?
C57 C55 C56 116.9(4) . . ?
C55 C56 H56A 109.5 . . ?
C55 C56 H56B 109.5 . . ?
H56A C56 H56B 109.5 . . ?
C55 C56 H56C 109.5 . . ?
H56A C56 H56C 109.5 . . ?
H56B C56 H56C 109.5 . . ?
C55 C57 H57A 109.5 . . ?
C55 C57 H57B 109.5 . . ?
H57A C57 H57B 109.5 . . ?
C55 C57 H57C 109.5 . . ?
H57A C57 H57C 109.5 . . ?
H57B C57 H57C 109.5 . . ?
Cl1 C58 Cl2 112.0(5) . . ?
Cl1 C58 H58A 109.2 . . ?
Cl2 C58 H58A 109.2 . . ?
Cl1 C58 H58B 109.2 . . ?
Cl2 C58 H58B 109.2 . . ?
H58A C58 H58B 107.9 . . ?
C1 N1 C4 106.4(3) . . ?
C1 N1 Zn1 127.8(3) . . ?
C4 N1 Zn1 125.1(3) . . ?
C6 N2 C9 106.7(3) . . ?
C6 N2 Zn1 125.3(3) . . ?
C9 N2 Zn1 128.0(3) . . ?
C11 N3 C14 106.5(3) . . ?
C11 N3 Zn1 127.6(3) . . ?
C14 N3 Zn1 125.7(3) . . ?
C16 N4 C19 106.6(3) . . ?
C16 N4 Zn1 125.9(3) . . ?
C19 N4 Zn1 127.3(3) . . ?
C37 N5 C33 119.4(4) . . ?
C42 N6 C38 118.7(4) . . ?
C55 O1 Zn1 139.6(3) . . ?
N1 Zn1 N2 89.93(13) . . ?
N1 Zn1 N3 161.02(14) . . ?
N2 Zn1 N3 88.04(13) . . ?
N1 Zn1 N4 88.24(14) . . ?
N2 Zn1 N4 166.41(14) . . ?
N3 Zn1 N4 89.32(13) . . ?
N1 Zn1 O1 99.81(13) . . ?
N2 Zn1 O1 100.97(12) . . ?
N3 Zn1 O1 99.10(12) . . ?
N4 Zn1 O1 92.61(12) . . ?

loop_
_geom_bond_atom_site_label_1
_geom_bond_atom_site_label_2
_geom_bond_distance
_geom_bond_site_symmetry_2
_geom_bond_publ_flag
C1 N1 1.371(5) . ?
C1 C20 1.408(6) . ?
C1 C2 1.442(6) . ?
C2 C3 1.360(6) . ?
C2 H2 0.9500 . ?
C3 C4 1.445(6) . ?
C3 H3 0.9500 . ?
C4 N1 1.373(5) . ?
C4 C5 1.394(6) . ?
C5 C6 1.397(6) . ?
C5 H5 0.9500 . ?
C6 N2 1.365(5) . ?
C6 C7 1.444(6) . ?
C7 C8 1.352(6) . ?
C7 H7 0.9500 . ?
C8 C9 1.452(6) . ?
C8 H8 0.9500 . ?
C9 N2 1.373(5) . ?
C9 C10 1.407(6) . ?
C10 C11 1.402(6) . ?
C10 C54 1.501(5) . ?
C11 N3 1.368(5) . ?
C11 C12 1.445(6) . ?
C12 C13 1.354(6) . ?
C12 H12 0.9500 . ?
C13 C14 1.442(6) . ?
C13 H13 0.9500 . ?
C14 N3 1.370(5) . ?
C14 C15 1.392(6) . ?
C15 C16 1.395(6) . ?
C15 H15 0.9500 . ?
C16 N4 1.362(5) . ?
C16 C17 1.446(5) . ?
C17 C18 1.351(6) . ?
C17 H17 0.9500 . ?
C18 C19 1.451(6) . ?
C18 H18 0.9500 . ?
C19 N4 1.385(5) . ?
C19 C20 1.402(6) . ?
C20 C21 1.501(5) . ?
C21 C22 1.394(6) . ?
C21 C26 1.405(6) . ?
C22 C23 1.385(6) . ?
C22 H22 0.9500 . ?
C23 C24 1.398(7) . ?
C23 H23 0.9500 . ?
C24 C25 1.384(7) . ?
C24 H24 0.9500 . ?
C25 C26 1.401(6) . ?
C25 H25 0.9500 . ?
C26 C27 1.490(6) . ?
C27 C28 1.395(6) . ?
C27 C32 1.403(6) . ?
C28 C29 1.390(7) . ?
C28 H28 0.9500 . ?
C29 C30 1.391(6) . ?
C29 H29 0.9500 . ?
C30 C31 1.402(6) . ?
C30 C33 1.479(6) . ?
C31 C32 1.373(6) . ?
C31 H31 0.9500 . ?
C32 H32 0.9500 . ?
C33 N5 1.347(6) . ?
C33 C34 1.398(7) . ?
C34 C35 1.392(7) . ?
C34 H34 0.9500 . ?
C35 C36 1.377(7) . ?
C35 H35 0.9500 . ?
C36 C37 1.396(6) . ?
C36 H36 0.9500 . ?
C37 N5 1.336(6) . ?
C37 C38 1.482(6) . ?
C38 N6 1.351(5) . ?
C38 C39 1.400(6) . ?
C39 C40 1.375(7) . ?
C39 H39 0.9500 . ?
C40 C41 1.398(6) . ?
C40 H40 0.9500 . ?
C41 C42 1.400(6) . ?
C41 H41 0.9500 . ?
C42 N6 1.341(6) . ?
C42 C43 1.485(6) . ?
C43 C44 1.389(6) . ?
C43 C48 1.393(6) . ?
C44 C45 1.389(6) . ?
C44 H44 0.9500 . ?
C45 C46 1.386(6) . ?
C45 H45 0.9500 . ?
C46 C47 1.401(6) . ?
C46 C49 1.494(6) . ?
C47 C48 1.386(6) . ?
C47 H47 0.9500 . ?
C48 H48 0.9500 . ?
C49 C54 1.399(6) . ?
C49 C50 1.404(6) . ?
C50 C51 1.389(6) . ?
C50 H50 0.9500 . ?
C51 C52 1.383(6) . ?
C51 H51 0.9500 . ?
C52 C53 1.396(6) . ?
C52 H52 0.9500 . ?
C53 C54 1.398(6) . ?
C53 H53 0.9500 . ?
C55 O1 1.222(5) . ?
C55 C57 1.488(7) . ?
C55 C56 1.500(6) . ?
C56 H56A 0.9800 . ?
C56 H56B 0.9800 . ?
C56 H56C 0.9800 . ?
C57 H57A 0.9800 . ?
C57 H57B 0.9800 . ?
C57 H57C 0.9800 . ?
C58 Cl1 1.674(10) . ?
C58 Cl2 1.823(10) . ?
C58 H58A 0.9900 . ?
C58 H58B 0.9900 . ?
N1 Zn1 2.051(3) . ?
N2 Zn1 2.062(3) . ?
N3 Zn1 2.064(3) . ?
N4 Zn1 2.068(3) . ?
O1 Zn1 2.225(3) . ?

loop_
_geom_torsion_atom_site_label_1
_geom_torsion_atom_site_label_2
_geom_torsion_atom_site_label_3
_geom_torsion_atom_site_label_4
_geom_torsion
_geom_torsion_site_symmetry_1
_geom_torsion_site_symmetry_2
_geom_torsion_site_symmetry_3
_geom_torsion_site_symmetry_4
_geom_torsion_publ_flag
N1 C1 C2 C3 1.2(5) . . . . ?
C20 C1 C2 C3 -175.8(4) . . . . ?
C1 C2 C3 C4 -0.8(5) . . . . ?
C2 C3 C4 N1 0.1(5) . . . . ?
C2 C3 C4 C5 -177.2(4) . . . . ?
N1 C4 C5 C6 -3.5(7) . . . . ?
C3 C4 C5 C6 173.5(4) . . . . ?
C4 C5 C6 N2 5.9(7) . . . . ?
C4 C5 C6 C7 -168.8(4) . . . . ?
N2 C6 C7 C8 -2.4(5) . . . . ?
C5 C6 C7 C8 173.0(4) . . . . ?
C6 C7 C8 C9 2.0(5) . . . . ?
C7 C8 C9 N2 -1.0(5) . . . . ?
C7 C8 C9 C10 -178.2(4) . . . . ?
N2 C9 C10 C11 0.9(6) . . . . ?
C8 C9 C10 C11 177.7(4) . . . . ?
N2 C9 C10 C54 -174.5(4) . . . . ?
C8 C9 C10 C54 2.3(6) . . . . ?
C9 C10 C11 N3 -2.8(7) . . . . ?
C54 C10 C11 N3 172.7(4) . . . . ?
C9 C10 C11 C12 177.2(4) . . . . ?
C54 C10 C11 C12 -7.3(6) . . . . ?
N3 C11 C12 C13 -1.2(5) . . . . ?
C10 C11 C12 C13 178.8(4) . . . . ?
C11 C12 C13 C14 0.0(5) . . . . ?
C12 C13 C14 N3 1.2(5) . . . . ?
C12 C13 C14 C15 -178.3(4) . . . . ?
N3 C14 C15 C16 -2.7(7) . . . . ?
C13 C14 C15 C16 176.7(4) . . . . ?
C14 C15 C16 N4 1.0(7) . . . . ?
C14 C15 C16 C17 -174.6(4) . . . . ?
N4 C16 C17 C18 -1.1(5) . . . . ?
C15 C16 C17 C18 175.0(4) . . . . ?
C16 C17 C18 C19 0.1(5) . . . . ?
C17 C18 C19 N4 1.0(5) . . . . ?
C17 C18 C19 C20 -175.7(4) . . . . ?
N4 C19 C20 C1 2.6(7) . . . . ?
C18 C19 C20 C1 178.8(4) . . . . ?
N4 C19 C20 C21 179.9(4) . . . . ?
C18 C19 C20 C21 -3.9(6) . . . . ?
N1 C1 C20 C19 0.0(7) . . . . ?
C2 C1 C20 C19 176.5(4) . . . . ?
N1 C1 C20 C21 -177.3(4) . . . . ?
C2 C1 C20 C21 -0.9(6) . . . . ?
C19 C20 C21 C22 -77.6(5) . . . . ?
C1 C20 C21 C22 100.0(5) . . . . ?
C19 C20 C21 C26 105.6(5) . . . . ?
C1 C20 C21 C26 -76.8(5) . . . . ?
C26 C21 C22 C23 1.0(7) . . . . ?
C20 C21 C22 C23 -175.9(4) . . . . ?
C21 C22 C23 C24 -0.4(7) . . . . ?
C22 C23 C24 C25 -0.3(7) . . . . ?
C23 C24 C25 C26 0.5(7) . . . . ?
C24 C25 C26 C21 0.1(7) . . . . ?
C24 C25 C26 C27 -177.6(4) . . . . ?
C22 C21 C26 C25 -0.8(6) . . . . ?
C20 C21 C26 C25 175.9(4) . . . . ?
C22 C21 C26 C27 176.8(4) . . . . ?
C20 C21 C26 C27 -6.5(6) . . . . ?
C25 C26 C27 C28 -49.8(6) . . . . ?
C21 C26 C27 C28 132.6(5) . . . . ?
C25 C26 C27 C32 127.5(4) . . . . ?
C21 C26 C27 C32 -50.1(6) . . . . ?
C32 C27 C28 C29 0.7(7) . . . . ?
C26 C27 C28 C29 178.1(4) . . . . ?
C27 C28 C29 C30 0.2(7) . . . . ?
C28 C29 C30 C31 -0.9(7) . . . . ?
C28 C29 C30 C33 179.7(4) . . . . ?
C29 C30 C31 C32 0.7(7) . . . . ?
C33 C30 C31 C32 -179.9(4) . . . . ?
C30 C31 C32 C27 0.2(7) . . . . ?
C28 C27 C32 C31 -0.9(6) . . . . ?
C26 C27 C32 C31 -178.3(4) . . . . ?
C29 C30 C33 N5 -156.2(5) . . . . ?
C31 C30 C33 N5 24.3(6) . . . . ?
C29 C30 C33 C34 26.3(7) . . . . ?
C31 C30 C33 C34 -153.1(5) . . . . ?
N5 C33 C34 C35 -2.5(8) . . . . ?
C30 C33 C34 C35 174.9(5) . . . . ?
C33 C34 C35 C36 0.2(9) . . . . ?
C34 C35 C36 C37 2.5(8) . . . . ?
C35 C36 C37 N5 -3.2(8) . . . . ?
C35 C36 C37 C38 176.6(5) . . . . ?
N5 C37 C38 N6 33.4(6) . . . . ?
C36 C37 C38 N6 -146.4(4) . . . . ?
N5 C37 C38 C39 -147.1(4) . . . . ?
C36 C37 C38 C39 33.1(7) . . . . ?
N6 C38 C39 C40 1.4(7) . . . . ?
C37 C38 C39 C40 -178.1(4) . . . . ?
C38 C39 C40 C41 -0.3(7) . . . . ?
C39 C40 C41 C42 -1.3(7) . . . . ?
C40 C41 C42 N6 1.9(7) . . . . ?
C40 C41 C42 C43 179.0(4) . . . . ?
N6 C42 C43 C44 -158.3(4) . . . . ?
C41 C42 C43 C44 24.4(7) . . . . ?
N6 C42 C43 C48 25.6(6) . . . . ?
C41 C42 C43 C48 -151.7(4) . . . . ?
C48 C43 C44 C45 1.6(7) . . . . ?
C42 C43 C44 C45 -174.5(4) . . . . ?
C43 C44 C45 C46 -0.2(7) . . . . ?
C44 C45 C46 C47 -1.2(7) . . . . ?
C44 C45 C46 C49 174.8(4) . . . . ?
C45 C46 C47 C48 1.2(6) . . . . ?
C49 C46 C47 C48 -174.7(4) . . . . ?
C46 C47 C48 C43 0.2(6) . . . . ?
C44 C43 C48 C47 -1.6(6) . . . . ?
C42 C43 C48 C47 174.7(4) . . . . ?
C45 C46 C49 C54 131.6(5) . . . . ?
C47 C46 C49 C54 -52.6(6) . . . . ?
C45 C46 C49 C50 -50.1(6) . . . . ?
C47 C46 C49 C50 125.7(4) . . . . ?
C54 C49 C50 C51 1.0(6) . . . . ?
C46 C49 C50 C51 -177.3(4) . . . . ?
C49 C50 C51 C52 -1.0(7) . . . . ?
C50 C51 C52 C53 0.2(7) . . . . ?
C51 C52 C53 C54 0.7(7) . . . . ?
C52 C53 C54 C49 -0.6(6) . . . . ?
C52 C53 C54 C10 -179.2(4) . . . . ?
C50 C49 C54 C53 -0.2(6) . . . . ?
C46 C49 C54 C53 178.0(4) . . . . ?
C50 C49 C54 C10 178.4(4) . . . . ?
C46 C49 C54 C10 -3.4(6) . . . . ?
C11 C10 C54 C53 110.0(5) . . . . ?
C9 C10 C54 C53 -74.2(5) . . . . ?
C11 C10 C54 C49 -68.6(5) . . . . ?
C9 C10 C54 C49 107.2(5) . . . . ?
C20 C1 N1 C4 175.8(4) . . . . ?
C2 C1 N1 C4 -1.1(5) . . . . ?
C20 C1 N1 Zn1 4.8(6) . . . . ?
C2 C1 N1 Zn1 -172.1(3) . . . . ?
C5 C4 N1 C1 178.0(4) . . . . ?
C3 C4 N1 C1 0.6(5) . . . . ?
C5 C4 N1 Zn1 -10.8(6) . . . . ?
C3 C4 N1 Zn1 171.9(3) . . . . ?
C5 C6 N2 C9 -173.7(4) . . . . ?
C7 C6 N2 C9 1.8(4) . . . . ?
C5 C6 N2 Zn1 6.2(6) . . . . ?
C7 C6 N2 Zn1 -178.4(3) . . . . ?
C10 C9 N2 C6 176.7(4) . . . . ?
C8 C9 N2 C6 -0.5(4) . . . . ?
C10 C9 N2 Zn1 -3.2(6) . . . . ?
C8 C9 N2 Zn1 179.6(3) . . . . ?
C10 C11 N3 C14 -178.1(4) . . . . ?
C12 C11 N3 C14 1.9(5) . . . . ?
C10 C11 N3 Zn1 6.8(6) . . . . ?
C12 C11 N3 Zn1 -173.3(3) . . . . ?
C15 C14 N3 C11 177.5(4) . . . . ?
C13 C14 N3 C11 -1.9(5) . . . . ?
C15 C14 N3 Zn1 -7.2(6) . . . . ?
C13 C14 N3 Zn1 173.4(3) . . . . ?
C15 C16 N4 C19 -174.4(4) . . . . ?
C17 C16 N4 C19 1.7(5) . . . . ?
C15 C16 N4 Zn1 10.3(6) . . . . ?
C17 C16 N4 Zn1 -173.6(3) . . . . ?
C20 C19 N4 C16 175.1(4) . . . . ?
C18 C19 N4 C16 -1.7(4) . . . . ?
C20 C19 N4 Zn1 -9.7(6) . . . . ?
C18 C19 N4 Zn1 173.5(3) . . . . ?
C36 C37 N5 C33 1.0(7) . . . . ?
C38 C37 N5 C33 -178.8(4) . . . . ?
C34 C33 N5 C37 1.9(7) . . . . ?
C30 C33 N5 C37 -175.6(4) . . . . ?
C41 C42 N6 C38 -0.9(6) . . . . ?
C43 C42 N6 C38 -178.1(4) . . . . ?
C39 C38 N6 C42 -0.8(6) . . . . ?
C37 C38 N6 C42 178.7(4) . . . . ?
C57 C55 O1 Zn1 25.6(7) . . . . ?
C56 C55 O1 Zn1 -153.0(3) . . . . ?
